data_4121238
loop_
_publ_author_name
'Lujia Liu'
'Kristina Konstas'
'Matthew R. Hill'
'Shane G. Telfer'

_publ_section_title
;
 Programmed Pore Architectures in Modular Quaternary Metal-Organic
 Frameworks
;
_journal_name_full 'Journal of the American Chemical Society'
_journal_page_first 17731
_journal_page_last 17734
_journal_paper_doi 10.1021/ja4100244
_journal_volume 135
_journal_year 2013
_chemical_formula_sum 'C51 H34 O17 Zn4'
_chemical_formula_weight 1180.26
_chemical_name_systematic
;
 ?
;
_space_group_crystal_system cubic
_space_group_IT_number 220
_space_group_name_Hall 'I -4bd 2c 3'
_space_group_name_H-M_alt 'I -4 3 d'
_symmetry_space_group_name_Hall 'I -4bd 2c 3'
_symmetry_space_group_name_H-M 'I -4 3 d'
_atom_sites_solution_hydrogens geom
_audit_creation_method SHELXL-2013
_cell_angle_alpha 90
_cell_angle_beta 90
_cell_angle_gamma 90
_cell_formula_units_Z 48
_cell_length_a 60.3052(11)
_cell_length_b 60.3052(11)
_cell_length_c 60.3052(11)
_cell_measurement_reflns_used 224024
_cell_measurement_temperature 293(2)
_cell_measurement_theta_max 72.18
_cell_measurement_theta_min 6.57
_cell_volume 219313(7)
_computing_cell_refinement 'FSProcess in Process-Auto (Rigaku, 1998)'
_computing_data_collection 'CrystalClear (Rigaku, 2005)'
_computing_data_reduction 'FSProcess in Process-Auto (Rigaku, 1998)'
_computing_structure_refinement 'SHELXL-97 (Sheldrick, 1997)'
_computing_structure_solution 'SHELXS97 (Sheldrick, 2008)'
_diffrn_ambient_temperature 293(2)
_diffrn_detector_area_resol_mean 10
_diffrn_measured_fraction_theta_full 0.997
_diffrn_measured_fraction_theta_max 0.994
_diffrn_measurement_device_type 'Rigaku Spider'
_diffrn_measurement_method \w-scans
_diffrn_radiation_monochromator 'Rigaku VariMax-HF Confocal Optical System'
_diffrn_radiation_type CuK\a
_diffrn_radiation_wavelength 1.54178
_diffrn_reflns_av_R_equivalents 0.0710
_diffrn_reflns_av_unetI/netI 0.0793
_diffrn_reflns_Laue_measured_fraction_full 0.997
_diffrn_reflns_Laue_measured_fraction_max 0.994
_diffrn_reflns_limit_h_max 73
_diffrn_reflns_limit_h_min -73
_diffrn_reflns_limit_k_max 69
_diffrn_reflns_limit_k_min -69
_diffrn_reflns_limit_l_max 63
_diffrn_reflns_limit_l_min -59
_diffrn_reflns_number 332821
_diffrn_reflns_point_group_measured_fraction_full 0.997
_diffrn_reflns_point_group_measured_fraction_max 0.995
_diffrn_reflns_theta_full 67.679
_diffrn_reflns_theta_max 72.108
_diffrn_reflns_theta_min 6.565
_diffrn_source 'Rigaku MM007 rotating anode'
_exptl_absorpt_coefficient_mu 0.765
_exptl_absorpt_correction_T_max 1.00
_exptl_absorpt_correction_T_min 0.43
_exptl_absorpt_correction_type multi-scan
_exptl_absorpt_process_details '(ABSCOR; Higashi, 1995)'
_exptl_crystal_colour colorless
_exptl_crystal_density_diffrn 0.429
_exptl_crystal_description block
_exptl_crystal_F_000 28608
_exptl_crystal_size_max 0.932
_exptl_crystal_size_mid 0.873
_exptl_crystal_size_min 0.561
_refine_diff_density_max 0.887
_refine_diff_density_min -0.372
_refine_diff_density_rms 0.100
_refine_ls_abs_structure_details
;
 Refined as an inversion twin.
;
_refine_ls_abs_structure_Flack 0.53(7)
_refine_ls_extinction_method none
_refine_ls_goodness_of_fit_ref 1.040
_refine_ls_hydrogen_treatment constr
_refine_ls_matrix_type full
_refine_ls_number_parameters 762
_refine_ls_number_reflns 35614
_refine_ls_number_restraints 1707
_refine_ls_restrained_S_all 1.036
_refine_ls_R_factor_all 0.1404
_refine_ls_R_factor_gt 0.1063
_refine_ls_shift/su_max 0.001
_refine_ls_shift/su_mean 0.000
_refine_ls_structure_factor_coef Fsqd
_refine_ls_weighting_details
;
 w=1/[\s^2^(Fo^2^)+(0.1941P)^2^+160.9972P]
 where P=(Fo^2^+2Fc^2^)/3
;
_refine_ls_weighting_scheme calc
_refine_ls_wR_factor_gt 0.3041
_refine_ls_wR_factor_ref 0.3269
_reflns_Friedel_coverage 0.943
_reflns_Friedel_fraction_full 0.998
_reflns_Friedel_fraction_max 0.996
_reflns_number_gt 22103
_reflns_number_total 35614
_reflns_threshold_expression 'I > 2\s(I)'
_cod_data_source_file ja4100244_si_002_5.cif
_cod_data_source_block MUF-7e
_cod_original_cell_volume 219313(12)
_cod_database_code 4121238
_shelx_space_group_comment
;
The symmetry employed for this shelxl refinement is uniquely defined
by the following loop, which should always be used as a source of
symmetry information in preference to the above space-group names.
They are only intended as comments.
;
_shelx_estimated_absorpt_t_min 0.536
_shelx_estimated_absorpt_t_max 0.674
_shelxl_version_number 2013-2

loop_
_space_group_symop_operation_xyz
'x, y, z'
'-x+1/2, -y, z+1/2'
'-x, y+1/2, -z+1/2'
'x+1/2, -y+1/2, -z'
'z, x, y'
'z+1/2, -x+1/2, -y'
'-z+1/2, -x, y+1/2'
'-z, x+1/2, -y+1/2'
'y, z, x'
'-y, z+1/2, -x+1/2'
'y+1/2, -z+1/2, -x'
'-y+1/2, -z, x+1/2'
'y+1/4, x+1/4, z+1/4'
'-y+1/4, -x+3/4, z+3/4'
'y+3/4, -x+1/4, -z+3/4'
'-y+3/4, x+3/4, -z+1/4'
'x+1/4, z+1/4, y+1/4'
'-x+3/4, z+3/4, -y+1/4'
'-x+1/4, -z+3/4, y+3/4'
'x+3/4, -z+1/4, -y+3/4'
'z+1/4, y+1/4, x+1/4'
'z+3/4, -y+1/4, -x+3/4'
'-z+3/4, y+3/4, -x+1/4'
'-z+1/4, -y+3/4, x+3/4'
'x+1/2, y+1/2, z+1/2'
'-x+1, -y+1/2, z+1'
'-x+1/2, y+1, -z+1'
'x+1, -y+1, -z+1/2'
'z+1/2, x+1/2, y+1/2'
'z+1, -x+1, -y+1/2'
'-z+1, -x+1/2, y+1'
'-z+1/2, x+1, -y+1'
'y+1/2, z+1/2, x+1/2'
'-y+1/2, z+1, -x+1'
'y+1, -z+1, -x+1/2'
'-y+1, -z+1/2, x+1'
'y+3/4, x+3/4, z+3/4'
'-y+3/4, -x+5/4, z+5/4'
'y+5/4, -x+3/4, -z+5/4'
'-y+5/4, x+5/4, -z+3/4'
'x+3/4, z+3/4, y+3/4'
'-x+5/4, z+5/4, -y+3/4'
'-x+3/4, -z+5/4, y+5/4'
'x+5/4, -z+3/4, -y+5/4'
'z+3/4, y+3/4, x+3/4'
'z+5/4, -y+3/4, -x+5/4'
'-z+5/4, y+5/4, -x+3/4'
'-z+3/4, -y+5/4, x+5/4'

loop_
_atom_site_label
_atom_site_type_symbol
_atom_site_fract_x
_atom_site_fract_y
_atom_site_fract_z
_atom_site_U_iso_or_equiv
_atom_site_adp_type
_atom_site_occupancy
_atom_site_site_symmetry_order
_atom_site_calc_flag
_atom_site_refinement_flags_posn
_atom_site_refinement_flags_adp
_atom_site_refinement_flags_occupancy
C68A C -0.0989(9) 0.0973(8) 0.2390(6) 0.50(5) Uiso 0.634(11) 1 d D U P
H6A1 H -0.0983 0.0933 0.2544 0.750 Uiso 0.634(11) 1 calc R U P
H6A2 H -0.1054 0.0854 0.2306 0.750 Uiso 0.634(11) 1 calc R U P
H6A3 H -0.1076 0.1105 0.2372 0.750 Uiso 0.634(11) 1 calc R U P
Zn1 Zn 0.03744(2) 0.08948(2) 0.25846(2) 0.0636(3) Uani 1 1 d . U .
Zn2 Zn 0.00940(2) 0.12437(2) 0.28719(2) 0.0704(3) Uani 1 1 d . U .
Zn3 Zn -0.01525(2) 0.08728(2) 0.25940(2) 0.0649(3) Uani 1 1 d . U .
Zn4 Zn 0.00887(2) 0.12666(2) 0.23482(2) 0.0670(3) Uani 1 1 d . U .
O1 O 0.01015(9) 0.10679(7) 0.25991(9) 0.0549(11) Uani 1 1 d . U .
O72 O 0.0369(2) 0.12275(19) 0.3016(2) 0.174(4) Uani 1 1 d . U .
O71 O 0.0565(2) 0.09394(17) 0.2830(2) 0.154(4) Uani 1 1 d . U .
O61 O -0.03416(14) 0.09335(13) 0.23405(15) 0.109(2) Uani 1 1 d . U .
O62 O -0.01802(15) 0.12244(15) 0.21755(16) 0.116(3) Uani 1 1 d . U .
O52 O -0.03477(15) 0.09068(15) 0.28381(16) 0.119(3) Uani 1 1 d . U .
O51 O -0.01948(16) 0.12083(14) 0.30052(19) 0.132(3) Uani 1 1 d . U .
O11 O 0.00754(15) 0.15752(10) 0.24226(14) 0.105(2) Uani 1 1 d . U .
O12 O 0.00733(14) 0.15623(9) 0.27968(13) 0.092(2) Uani 1 1 d . U .
O22 O -0.00702(13) 0.05685(9) 0.25614(15) 0.101(2) Uani 1 1 d . U .
O21 O 0.03090(13) 0.05750(10) 0.25625(14) 0.097(2) Uani 1 1 d . U .
O31 O 0.05247(16) 0.09549(14) 0.23050(16) 0.120(3) Uani 1 1 d . U .
O32 O 0.03340(15) 0.12423(14) 0.21507(15) 0.114(3) Uani 1 1 d . U .
C71 C 0.0558(4) 0.1097(3) 0.2956(4) 0.187(7) Uani 1 1 d . U .
C72 C 0.0706(3) 0.1105(2) 0.3164(3) 0.187(7) Uani 1 1 d D U .
C75 C 0.1041(3) 0.1147(2) 0.3484(3) 0.179(7) Uani 1 1 d D U .
C85 C 0.1229(3) 0.1179(3) 0.3643(3) 0.188(8) Uani 1 1 d . U .
C86 C 0.1226(3) 0.1357(3) 0.3794(3) 0.175(8) Uani 1 1 d . U .
H86 H 0.1108 0.1456 0.3792 0.209 Uiso 1 1 calc R U .
C84 C 0.1390(3) 0.1020(3) 0.3665(3) 0.181(9) Uani 1 1 d . U .
H84 H 0.1392 0.0903 0.3565 0.218 Uiso 1 1 calc R U .
C83 C 0.1547(3) 0.1025(3) 0.3828(3) 0.177(9) Uani 1 1 d . U .
C65 C -0.0855(2) 0.1149(2) 0.1718(2) 0.150(6) Uani 1 1 d D U .
C62 C -0.0512(2) 0.1100(2) 0.2029(2) 0.127(5) Uani 1 1 d D U .
C61 C -0.0332(2) 0.1083(2) 0.2196(2) 0.110(4) Uani 1 1 d . U .
C51 C -0.0346(2) 0.1068(2) 0.2982(3) 0.122(5) Uani 1 1 d . U .
C52 C -0.0540(2) 0.1068(2) 0.3145(3) 0.148(6) Uani 1 1 d D U .
C57 C -0.0737(3) 0.1001(4) 0.3086(4) 0.226(10) Uani 1 1 d D U .
H57 H -0.0750 0.0935 0.2948 0.271 Uiso 1 1 calc R U .
C56 C -0.0920(3) 0.1019(4) 0.3207(3) 0.227(10) Uani 1 1 d D U .
H56 H -0.1054 0.0974 0.3146 0.272 Uiso 1 1 calc R U .
C55 C -0.0919(3) 0.1097(3) 0.3408(3) 0.170(7) Uani 1 1 d D U .
C54 C -0.0725(3) 0.1168(4) 0.3463(4) 0.234(11) Uani 1 1 d D U .
H54 H -0.0715 0.1245 0.3596 0.280 Uiso 1 1 calc R U .
C53 C -0.0535(3) 0.1142(2) 0.3349(3) 0.220(9) Uani 1 1 d D U .
C81 C -0.1112(3) 0.1106(3) 0.3554(3) 0.165(8) Uani 1 1 d . U .
C82 C -0.1283(3) 0.0951(3) 0.3534(3) 0.174(9) Uani 1 1 d . U .
H82 H -0.1271 0.0841 0.3426 0.208 Uiso 1 1 calc R U .
C11 C 0.00652(18) 0.16674(13) 0.2616(2) 0.082(3) Uani 1 1 d . U .
C12 C 0.0057(2) 0.19159(14) 0.2623(2) 0.102(3) Uani 1 1 d . U .
C13 C 0.0060(4) 0.20319(19) 0.2432(3) 0.177(7) Uani 1 1 d . U .
H13 H 0.0074 0.1957 0.2298 0.212 Uiso 1 1 calc R U .
C14 C 0.0042(4) 0.22640(19) 0.2431(3) 0.181(8) Uani 1 1 d . U .
H14 H 0.0051 0.2342 0.2298 0.218 Uiso 1 1 calc R U .
C15 C 0.0010(3) 0.23772(16) 0.2629(2) 0.123(4) Uani 1 1 d . U .
C16 C 0.0021(3) 0.22528(17) 0.2810(3) 0.155(7) Uani 1 1 d . U .
H16 H 0.0021 0.2323 0.2948 0.186 Uiso 1 1 calc R U .
C17 C 0.0033(3) 0.20288(18) 0.2804(2) 0.144(6) Uani 1 1 d . U .
H17 H 0.0024 0.1952 0.2937 0.173 Uiso 1 1 calc R U .
C21 C 0.01223(19) 0.04770(13) 0.25511(18) 0.081(2) Uani 1 1 d . U .
C22 C 0.01249(19) 0.02299(13) 0.25238(19) 0.085(3) Uani 1 1 d . U .
C42 C 0.1064(3) 0.1379(3) 0.1268(3) 0.160(7) Uani 1 1 d . U .
H42 H 0.0950 0.1480 0.1294 0.191 Uiso 1 1 calc R U .
C41 C 0.1091(3) 0.1199(3) 0.1411(3) 0.163(7) Uani 1 1 d . U .
C35 C 0.0934(3) 0.1164(2) 0.1600(2) 0.152(6) Uani 1 1 d D U .
C32 C 0.0650(2) 0.1116(2) 0.1963(2) 0.128(5) Uani 1 1 d D U .
C31 C 0.0490(2) 0.1099(2) 0.2155(2) 0.110(4) Uani 1 1 d . U .
C23 C 0.0322(2) 0.01165(16) 0.2516(2) 0.108(4) Uani 1 1 d . U .
H23 H 0.0455 0.0192 0.2531 0.130 Uiso 1 1 calc R U .
C24 C -0.0075(2) 0.01176(16) 0.2507(3) 0.125(5) Uani 1 1 d . U .
H24 H -0.0208 0.0195 0.2506 0.150 Uiso 1 1 calc R U .
O53 O -0.0319(4) 0.1188(4) 0.3438(4) 0.303(11) Uani 1 1 d . U .
C58 C -0.0313(8) 0.1303(8) 0.3707(6) 0.43(3) Uani 1 1 d . U .
H58A H -0.0164 0.1346 0.3743 0.643 Uiso 1 1 calc R U .
H58B H -0.0363 0.1194 0.3812 0.643 Uiso 1 1 calc R U .
H58C H -0.0408 0.1430 0.3712 0.643 Uiso 1 1 calc R U .
C37B C 0.0560(4) 0.1175(4) 0.1754(3) 0.145(8) Uani 0.648(11) 1 d D U P
H37B H 0.0408 0.1198 0.1738 0.174 Uiso 0.648(11) 1 calc R U P
C34B C 0.1024(4) 0.1097(4) 0.1802(3) 0.148(8) Uani 0.648(11) 1 d D U P
H34B H 0.1174 0.1066 0.1816 0.178 Uiso 0.648(11) 1 calc R U P
C33A C 0.0775(3) 0.0952(5) 0.1886(4) 0.140(9) Uani 0.352(11) 1 d D U P
C36B C 0.0704(3) 0.1200(4) 0.1567(4) 0.154(8) Uani 0.648(11) 1 d D U P
H36B H 0.0649 0.1238 0.1428 0.184 Uiso 0.648(11) 1 calc R U P
C34A C 0.0907(6) 0.0981(5) 0.1713(5) 0.144(9) Uani 0.352(11) 1 d D U P
H34A H 0.0990 0.0859 0.1668 0.173 Uiso 0.352(11) 1 calc R U P
C33B C 0.0878(3) 0.1077(2) 0.1989(4) 0.144(7) Uani 0.648(11) 1 d D U P
C37A C 0.0671(5) 0.1308(5) 0.1854(5) 0.140(9) Uani 0.352(11) 1 d D U P
H37A H 0.0588 0.1429 0.1900 0.168 Uiso 0.352(11) 1 calc R U P
C36A C 0.0808(5) 0.1329(6) 0.1681(5) 0.143(9) Uani 0.352(11) 1 d D U P
H36A H 0.0817 0.1467 0.1613 0.172 Uiso 0.352(11) 1 calc R U P
O33B O 0.0959(5) 0.1006(4) 0.2184(5) 0.253(12) Uiso 0.648(11) 1 d D U P
O33A O 0.0766(7) 0.0755(7) 0.1992(7) 0.240(19) Uiso 0.352(11) 1 d D U P
C67A C -0.0458(4) 0.1162(4) 0.1811(3) 0.150(8) Uani 0.634(11) 1 d D U P
H67A H -0.0312 0.1188 0.1768 0.180 Uiso 0.634(11) 1 calc R U P
C66A C -0.0633(3) 0.1183(4) 0.1659(4) 0.151(8) Uani 0.634(11) 1 d D U P
H66A H -0.0601 0.1221 0.1514 0.181 Uiso 0.634(11) 1 calc R U P
C67B C -0.0571(5) 0.1302(5) 0.1937(5) 0.143(8) Uani 0.366(11) 1 d D U P
H67B H -0.0491 0.1426 0.1982 0.172 Uiso 0.366(11) 1 calc R U P
C64A C -0.0907(4) 0.1087(4) 0.1936(3) 0.153(8) Uani 0.634(11) 1 d D U P
H64A H -0.1052 0.1060 0.1978 0.184 Uiso 0.634(11) 1 calc R U P
C63B C -0.0630(4) 0.0914(5) 0.1961(4) 0.141(8) Uani 0.366(11) 1 d D U P
C66B C -0.0739(5) 0.1334(6) 0.1783(5) 0.152(9) Uani 0.366(11) 1 d D U P
H66B H -0.0772 0.1474 0.1728 0.183 Uiso 0.366(11) 1 calc R U P
C64B C -0.0800(5) 0.0946(5) 0.1810(5) 0.146(9) Uani 0.366(11) 1 d D U P
H64B H -0.0883 0.0823 0.1768 0.175 Uiso 0.366(11) 1 calc R U P
C63A C -0.0734(3) 0.1067(3) 0.2089(4) 0.152(7) Uani 0.634(11) 1 d D U P
O63B O -0.0574(6) 0.0715(7) 0.2041(6) 0.219(16) Uiso 0.366(11) 1 d D U P
O63A O -0.0763(7) 0.1014(6) 0.2308(5) 0.332(18) Uiso 0.634(11) 1 d D U P
C77A C 0.0658(5) 0.1183(4) 0.3378(4) 0.193(9) Uani 0.668(14) 1 d D U P
H77A H 0.0514 0.1224 0.3412 0.231 Uiso 0.668(14) 1 calc R U P
C76A C 0.0821(4) 0.1201(4) 0.3539(5) 0.194(9) Uani 0.668(14) 1 d D U P
H76A H 0.0786 0.1248 0.3682 0.233 Uiso 0.668(14) 1 calc R U P
C74A C 0.1090(5) 0.1067(4) 0.3271(4) 0.182(9) Uani 0.668(14) 1 d D U P
H74A H 0.1235 0.1025 0.3237 0.218 Uiso 0.668(14) 1 calc R U P
C73A C 0.0924(3) 0.1049(3) 0.3107(4) 0.192(8) Uani 0.668(14) 1 d D U P
O73A O 0.0989(6) 0.0978(5) 0.2907(5) 0.310(16) Uiso 0.668(14) 1 d D U P
C74B C 0.0972(6) 0.0960(6) 0.3406(7) 0.180(10) Uani 0.332(14) 1 d D U P
H74B H 0.1036 0.0830 0.3459 0.216 Uiso 0.332(14) 1 calc R U P
C76B C 0.0930(6) 0.1313(7) 0.3395(6) 0.176(10) Uani 0.332(14) 1 d D U P
H76B H 0.0967 0.1455 0.3442 0.211 Uiso 0.332(14) 1 calc R U P
C73B C 0.0816(5) 0.0944(7) 0.3257(5) 0.185(9) Uani 0.332(14) 1 d D U P
O73B O 0.0745(8) 0.0748(9) 0.3190(8) 0.27(2) Uiso 0.332(14) 1 d D U P
C77B C 0.0772(6) 0.1294(6) 0.3247(7) 0.176(10) Uani 0.332(14) 1 d D U P
H77B H 0.0704 0.1423 0.3198 0.211 Uiso 0.332(14) 1 calc R U P
C78B C 0.0838(14) 0.0536(7) 0.3252(14) 0.56(9) Uiso 0.332(14) 1 d D U P
H7B1 H 0.0765 0.0420 0.3171 0.834 Uiso 0.332(14) 1 calc R U P
H7B2 H 0.0818 0.0512 0.3408 0.834 Uiso 0.332(14) 1 calc R U P
H7B3 H 0.0994 0.0534 0.3218 0.834 Uiso 0.332(14) 1 calc R U P
C38B C 0.1205(6) 0.0985(6) 0.2222(6) 0.28(2) Uiso 0.648(11) 1 d D U P
H3B1 H 0.1232 0.0935 0.2371 0.415 Uiso 0.648(11) 1 calc R U P
H3B2 H 0.1275 0.1127 0.2201 0.415 Uiso 0.648(11) 1 calc R U P
H3B3 H 0.1266 0.0881 0.2119 0.415 Uiso 0.648(11) 1 calc R U P
C68B C -0.0691(10) 0.0515(5) 0.1974(10) 0.42(7) Uiso 0.366(11) 1 d D U P
H6B1 H -0.0635 0.0390 0.2055 0.637 Uiso 0.366(11) 1 calc R U P
H6B2 H -0.0670 0.0491 0.1818 0.637 Uiso 0.366(11) 1 calc R U P
H6B3 H -0.0847 0.0532 0.2005 0.637 Uiso 0.366(11) 1 calc R U P
C78A C 0.1206(8) 0.0924(7) 0.2835(6) 0.39(4) Uiso 0.668(14) 1 d D U P
H7A1 H 0.1200 0.0869 0.2686 0.581 Uiso 0.668(14) 1 calc R U P
H7A2 H 0.1268 0.0813 0.2931 0.581 Uiso 0.668(14) 1 calc R U P
H7A3 H 0.1297 0.1055 0.2839 0.581 Uiso 0.668(14) 1 calc R U P
C38A C 0.0888(12) 0.0560(6) 0.1922(11) 0.45(7) Uiso 0.352(11) 1 d D U P
H3A1 H 0.0853 0.0438 0.2019 0.674 Uiso 0.352(11) 1 calc R U P
H3A2 H 0.1044 0.0589 0.1927 0.674 Uiso 0.352(11) 1 calc R U P
H3A3 H 0.0846 0.0522 0.1773 0.674 Uiso 0.352(11) 1 calc R U P

loop_
_atom_site_aniso_label
_atom_site_aniso_U_11
_atom_site_aniso_U_22
_atom_site_aniso_U_33
_atom_site_aniso_U_23
_atom_site_aniso_U_13
_atom_site_aniso_U_12
Zn1 0.0713(7) 0.0406(5) 0.0788(7) -0.0016(5) 0.0008(6) 0.0027(4)
Zn2 0.0828(8) 0.0424(5) 0.0861(8) -0.0074(5) 0.0077(6) -0.0005(5)
Zn3 0.0692(7) 0.0455(5) 0.0799(7) -0.0017(5) 0.0021(6) 0.0010(4)
Zn4 0.0749(7) 0.0445(5) 0.0815(8) 0.0052(5) 0.0015(6) 0.0025(5)
O1 0.066(3) 0.032(2) 0.067(3) -0.001(2) 0.003(2) 0.003(2)
O72 0.176(7) 0.122(6) 0.224(9) -0.037(6) -0.128(7) 0.036(6)
O71 0.187(9) 0.105(6) 0.170(8) -0.026(6) -0.106(7) 0.008(6)
O61 0.108(6) 0.094(5) 0.125(6) 0.026(4) -0.039(5) -0.020(4)
O62 0.103(5) 0.114(6) 0.129(6) 0.037(5) -0.042(5) -0.027(4)
O52 0.125(6) 0.108(6) 0.126(6) -0.020(5) 0.059(5) -0.020(5)
O51 0.129(6) 0.085(5) 0.183(9) -0.037(5) 0.083(6) -0.027(4)
O11 0.150(7) 0.039(3) 0.124(5) -0.002(3) -0.002(5) 0.007(4)
O12 0.119(5) 0.036(3) 0.121(5) -0.004(3) 0.002(5) 0.005(3)
O22 0.112(5) 0.039(3) 0.152(7) -0.012(4) -0.004(5) 0.008(3)
O21 0.118(5) 0.040(3) 0.132(6) -0.001(3) 0.009(5) -0.007(3)
O31 0.135(7) 0.090(5) 0.135(6) 0.034(5) 0.059(5) 0.025(5)
O32 0.116(6) 0.107(6) 0.119(6) 0.027(5) 0.052(5) 0.025(4)
C71 0.192(11) 0.113(10) 0.257(15) -0.071(10) -0.155(12) 0.040(10)
C72 0.192(12) 0.130(10) 0.240(14) -0.088(10) -0.155(11) 0.068(10)
C75 0.188(12) 0.139(11) 0.211(13) -0.098(10) -0.136(11) 0.093(10)
C85 0.203(13) 0.148(12) 0.213(15) -0.104(11) -0.142(12) 0.099(10)
C86 0.178(14) 0.144(12) 0.202(16) -0.102(11) -0.124(13) 0.091(11)
C84 0.189(15) 0.152(13) 0.203(16) -0.107(11) -0.124(12) 0.095(11)
C83 0.159(13) 0.159(13) 0.214(17) -0.112(13) -0.121(12) 0.089(11)
C65 0.124(9) 0.165(12) 0.160(11) 0.095(10) -0.076(8) -0.073(9)
C62 0.115(8) 0.134(10) 0.133(9) 0.048(8) -0.055(7) -0.039(8)
C61 0.099(7) 0.115(9) 0.116(8) 0.020(7) -0.038(6) -0.017(6)
C51 0.118(8) 0.093(8) 0.156(11) -0.026(7) 0.075(8) -0.009(6)
C52 0.143(9) 0.122(10) 0.179(11) -0.065(9) 0.103(8) -0.045(8)
C57 0.171(12) 0.26(2) 0.243(17) -0.162(16) 0.126(11) -0.113(15)
C56 0.175(13) 0.27(2) 0.240(16) -0.147(17) 0.126(12) -0.111(15)
C55 0.154(10) 0.154(12) 0.201(14) -0.110(11) 0.112(10) -0.079(10)
C54 0.186(11) 0.27(2) 0.242(17) -0.163(16) 0.137(12) -0.122(15)
C53 0.167(10) 0.273(19) 0.220(14) -0.147(15) 0.119(10) -0.124(14)
C81 0.144(11) 0.162(13) 0.188(14) -0.100(11) 0.098(11) -0.086(10)
C82 0.141(12) 0.179(14) 0.201(16) -0.126(13) 0.107(12) -0.088(10)
C11 0.099(7) 0.031(4) 0.115(7) -0.007(4) -0.003(6) 0.001(4)
C12 0.155(10) 0.037(4) 0.116(7) 0.002(4) 0.005(8) 0.005(5)
C13 0.36(2) 0.048(5) 0.122(8) -0.003(6) 0.016(14) 0.030(10)
C14 0.36(2) 0.049(5) 0.132(9) 0.003(6) -0.012(14) 0.026(10)
C15 0.204(13) 0.038(5) 0.127(8) -0.003(5) -0.006(10) 0.013(6)
C16 0.30(2) 0.042(5) 0.122(8) -0.008(5) -0.004(12) 0.027(9)
C17 0.268(18) 0.044(5) 0.120(8) -0.001(5) -0.010(11) 0.011(8)
C21 0.109(6) 0.032(4) 0.102(7) -0.003(4) -0.008(6) 0.003(4)
C22 0.102(6) 0.035(4) 0.118(8) -0.002(4) 0.007(6) -0.001(4)
C42 0.153(13) 0.155(13) 0.170(14) 0.094(11) 0.085(11) 0.087(11)
C41 0.155(12) 0.164(13) 0.171(12) 0.093(10) 0.092(10) 0.091(10)
C35 0.170(11) 0.140(10) 0.146(10) 0.079(9) 0.089(9) 0.083(9)
C32 0.131(9) 0.114(9) 0.139(9) 0.048(8) 0.068(7) 0.042(7)
C31 0.125(9) 0.083(7) 0.122(8) 0.022(6) 0.056(7) 0.026(6)
C23 0.101(7) 0.045(5) 0.179(12) -0.012(6) -0.004(8) 0.003(5)
C24 0.107(7) 0.044(5) 0.225(15) -0.013(7) -0.003(10) 0.008(5)
O53 0.197(12) 0.44(3) 0.270(18) -0.07(2) 0.022(13) -0.077(18)
C58 0.41(5) 0.68(7) 0.19(3) -0.02(3) -0.09(3) -0.13(5)
C37B 0.137(13) 0.150(17) 0.148(12) 0.064(14) 0.060(10) 0.053(13)
C34B 0.141(14) 0.145(17) 0.158(13) 0.067(14) 0.072(10) 0.063(13)
C33A 0.15(2) 0.118(15) 0.16(2) 0.062(12) 0.087(13) 0.057(12)
C36B 0.156(12) 0.166(19) 0.139(13) 0.056(14) 0.070(11) 0.063(14)
C34A 0.17(2) 0.119(16) 0.14(2) 0.049(13) 0.085(14) 0.065(13)
C33B 0.134(11) 0.159(17) 0.141(13) 0.077(13) 0.059(10) 0.050(12)
C37A 0.14(2) 0.126(15) 0.15(2) 0.060(13) 0.081(14) 0.061(13)
C36A 0.15(2) 0.127(16) 0.15(2) 0.075(12) 0.082(14) 0.065(13)
C67A 0.122(12) 0.181(18) 0.146(12) 0.076(14) -0.052(10) -0.054(13)
C66A 0.133(12) 0.179(17) 0.139(14) 0.078(13) -0.050(10) -0.060(13)
C67B 0.126(19) 0.142(14) 0.16(2) 0.068(13) -0.072(13) -0.056(12)
C64A 0.111(12) 0.192(19) 0.157(15) 0.076(15) -0.050(10) -0.051(13)
C63B 0.132(19) 0.143(14) 0.15(2) 0.070(11) -0.075(12) -0.050(11)
C66B 0.14(2) 0.149(15) 0.17(2) 0.069(13) -0.077(14) -0.050(13)
C64B 0.137(19) 0.156(15) 0.15(2) 0.072(13) -0.074(13) -0.064(13)
C63A 0.127(10) 0.190(17) 0.140(13) 0.079(13) -0.045(9) -0.048(13)
C77A 0.173(15) 0.166(18) 0.240(16) -0.081(16) -0.111(13) 0.051(14)
C76A 0.191(13) 0.180(19) 0.212(17) -0.081(15) -0.110(13) 0.082(15)
C74A 0.183(15) 0.158(17) 0.204(15) -0.083(14) -0.121(12) 0.073(13)
C73A 0.202(14) 0.173(17) 0.202(15) -0.100(14) -0.116(12) 0.052(14)
C74B 0.20(2) 0.136(15) 0.20(2) -0.072(14) -0.134(14) 0.070(12)
C76B 0.18(2) 0.134(15) 0.22(2) -0.084(13) -0.136(14) 0.066(13)
C73B 0.20(2) 0.132(15) 0.22(2) -0.069(13) -0.135(14) 0.054(13)
C77B 0.18(2) 0.131(14) 0.22(2) -0.071(14) -0.140(15) 0.061(13)

loop_
_atom_type_symbol
_atom_type_description
_atom_type_scat_dispersion_real
_atom_type_scat_dispersion_imag
_atom_type_scat_source
C C 0.0181 0.0091 'International Tables Vol C Tables 4.2.6.8 and 6.1.1.4'
H H 0.0000 0.0000 'International Tables Vol C Tables 4.2.6.8 and 6.1.1.4'
O O 0.0492 0.0322 'International Tables Vol C Tables 4.2.6.8 and 6.1.1.4'
Zn Zn -1.5491 0.6778 'International Tables Vol C Tables 4.2.6.8 and 6.1.1.4'

loop_
_geom_angle_atom_site_label_1
_geom_angle_atom_site_label_2
_geom_angle_atom_site_label_3
_geom_angle
_geom_angle_site_symmetry_1
_geom_angle_site_symmetry_3
O63A C68A H6A1 109.5 . .
O63A C68A H6A2 109.5 . .
H6A1 C68A H6A2 109.5 . .
O63A C68A H6A3 109.5 . .
H6A1 C68A H6A3 109.5 . .
H6A2 C68A H6A3 109.5 . .
O71 Zn1 O31 111.5(5) . .
O71 Zn1 O1 113.7(4) . .
O31 Zn1 O1 109.3(3) . .
O71 Zn1 O21 108.3(4) . .
O31 Zn1 O21 102.5(4) . .
O1 Zn1 O21 111.0(3) . .
O72 Zn2 O51 126.8(6) . .
O72 Zn2 O1 109.9(5) . .
O51 Zn2 O1 108.1(3) . .
O72 Zn2 O12 102.3(4) . .
O51 Zn2 O12 98.4(4) . .
O1 Zn2 O12 109.6(3) . .
O52 Zn3 O22 110.2(4) . .
O52 Zn3 O1 114.5(3) . .
O22 Zn3 O1 112.4(3) . .
O52 Zn3 O61 103.1(4) . .
O22 Zn3 O61 104.6(4) . .
O1 Zn3 O61 111.3(3) . .
O32 Zn4 O11 104.7(4) . .
O32 Zn4 O1 114.3(3) . .
O11 Zn4 O1 114.9(3) . .
O32 Zn4 O62 107.6(4) . .
O11 Zn4 O62 102.5(4) . .
O1 Zn4 O62 111.8(3) . .
Zn4 O1 Zn3 109.5(3) . .
Zn4 O1 Zn1 109.3(3) . .
Zn3 O1 Zn1 110.0(2) . .
Zn4 O1 Zn2 108.7(2) . .
Zn3 O1 Zn2 108.9(3) . .
Zn1 O1 Zn2 110.3(2) . .
C71 O72 Zn2 128.0(10) . .
C71 O71 Zn1 125.2(10) . .
C61 O61 Zn3 131.0(8) . .
C61 O62 Zn4 130.0(8) . .
C51 O52 Zn3 126.3(8) . .
C51 O51 Zn2 133.3(8) . .
C11 O11 Zn4 129.0(6) . .
C11 O12 Zn2 133.5(6) . .
C21 O22 Zn3 130.6(6) . .
C21 O21 Zn1 129.3(6) . .
C31 O31 Zn1 131.7(8) . .
C31 O32 Zn4 127.6(7) . .
O71 C71 O72 128.0(14) . .
O71 C71 C72 120.8(14) . .
O72 C71 C72 103.8(16) . .
C77B C72 C73B 109(3) . .
C77B C72 C77A 55(2) . .
C73B C72 C77A 87.7(17) . .
C77B C72 C73A 91.0(19) . .
C73B C72 C73A 56.5(12) . .
C77A C72 C73A 120.1(19) . .
C77B C72 C71 121(2) . .
C73B C72 C71 128(2) . .
C77A C72 C71 129.8(18) . .
C73A C72 C71 109.6(18) . .
C74B C75 C76B 111(3) . .
C74B C75 C76A 89(2) . .
C76B C75 C76A 56(2) . .
C74B C75 C74A 56(2) . .
C76B C75 C74A 89.8(19) . .
C76A C75 C74A 119.8(19) . .
C74B C75 C85 126(2) . .
C76B C75 C85 123(2) . .
C76A C75 C85 122.2(17) . .
C74A C75 C85 118.0(17) . .
C84 C85 C86 118.5(13) . .
C84 C85 C75 120.8(12) . .
C86 C85 C75 120.2(12) . .
C81 C86 C85 121.7(13) 40_445 .
C81 C86 H86 119.2 40_445 .
C85 C86 H86 119.2 . .
C83 C84 C85 123.1(13) . .
C83 C84 H84 118.4 . .
C85 C84 H84 118.4 . .
C84 C83 C82 116.5(12) . 40_445
C84 C83 C65 122.9(12) . 30_445
C82 C83 C65 120.4(11) 40_445 30_445
C66B C65 C64B 119(2) . .
C66B C65 C66A 57.8(16) . .
C64B C65 C66A 90.1(16) . .
C66B C65 C64A 93.4(17) . .
C64B C65 C64A 56.0(16) . .
C66A C65 C64A 119.1(16) . .
C66B C65 C83 118.6(18) . 36_454
C64B C65 C83 122.5(18) . 36_454
C66A C65 C83 118.6(15) . 36_454
C64A C65 C83 122.2(15) . 36_454
C67B C62 C63B 117(2) . .
C67B C62 C63A 89.0(15) . .
C63B C62 C63A 58.0(10) . .
C67B C62 C67A 56.7(16) . .
C63B C62 C67A 93.0(13) . .
C63A C62 C67A 119.8(16) . .
C67B C62 C61 121.6(17) . .
C63B C62 C61 121.2(16) . .
C63A C62 C61 121.0(14) . .
C67A C62 C61 119.2(14) . .
O61 C61 O62 126.1(11) . .
O61 C61 C62 119.3(11) . .
O62 C61 C62 114.6(11) . .
O51 C51 O52 125.8(10) . .
O51 C51 C52 118.9(12) . .
O52 C51 C52 115.0(11) . .
C53 C52 C57 112.5(14) . .
C53 C52 C51 126.2(14) . .
C57 C52 C51 121.2(14) . .
C52 C57 C56 125.6(16) . .
C52 C57 H57 117.2 . .
C56 C57 H57 117.2 . .
C55 C56 C57 122.4(18) . .
C55 C56 H56 118.8 . .
C57 C56 H56 118.8 . .
C54 C55 C56 111.5(15) . .
C54 C55 C81 123.8(14) . .
C56 C55 C81 124.7(15) . .
C55 C54 C53 127.0(16) . .
C55 C54 H54 116.5 . .
C53 C54 H54 116.5 . .
C52 C53 C54 120.1(17) . .
C52 C53 O53 115.9(15) . .
C54 C53 O53 124.0(17) . .
C86 C81 C82 116.8(12) 15_455 .
C86 C81 C55 122.4(12) 15_455 .
C82 C81 C55 120.7(11) . .
C81 C82 C83 122.7(12) . 15_455
C81 C82 H82 118.6 . .
C83 C82 H82 118.6 15_455 .
O12 C11 O11 124.1(7) . .
O12 C11 C12 118.8(10) . .
O11 C11 C12 117.0(10) . .
C17 C12 C13 116.7(10) . .
C17 C12 C11 123.4(11) . .
C13 C12 C11 119.8(11) . .
C12 C13 C14 121.5(14) . .
C12 C13 H13 119.3 . .
C14 C13 H13 119.3 . .
C15 C14 C13 119.7(14) . .
C15 C14 H14 120.2 . .
C13 C14 H14 120.2 . .
C16 C15 C14 115.0(10) . .
C16 C15 C15 124.6(7) . 26_454
C14 C15 C15 120.0(7) . 26_454
C15 C16 C17 123.0(14) . .
C15 C16 H16 118.5 . .
C17 C16 H16 118.5 . .
C12 C17 C16 123.6(14) . .
C12 C17 H17 118.2 . .
C16 C17 H17 118.2 . .
O21 C21 O22 126.6(7) . .
O21 C21 C22 117.2(9) . .
O22 C21 C22 116.2(9) . .
C23 C22 C24 120.3(8) . .
C23 C22 C21 120.6(10) . .
C24 C22 C21 119.0(10) . .
C41 C42 C41 122.0(13) 9 .
C41 C42 H42 119.0 9 .
C41 C42 H42 119.0 . .
C42 C41 C42 117.9(13) 5 .
C42 C41 C35 121.4(12) 5 .
C42 C41 C35 120.6(12) . .
C34A C35 C36A 112(3) . .
C34A C35 C34B 49.2(17) . .
C36A C35 C34B 96.7(17) . .
C34A C35 C36B 94.8(18) . .
C36A C35 C36B 52.0(16) . .
C34B C35 C36B 123.3(17) . .
C34A C35 C41 126.6(19) . .
C36A C35 C41 121.9(17) . .
C34B C35 C41 117.5(15) . .
C36B C35 C41 119.2(15) . .
C33A C32 C37A 115(2) . .
C33A C32 C33B 50.2(9) . .
C37A C32 C33B 96.3(16) . .
C33A C32 C37B 95.6(15) . .
C37A C32 C37B 51.8(16) . .
C33B C32 C37B 121.3(16) . .
C33A C32 C31 125.4(17) . .
C37A C32 C31 119.5(17) . .
C33B C32 C31 121.8(14) . .
C37B C32 C31 116.9(13) . .
O31 C31 O32 126.8(10) . .
O31 C31 C32 119.0(10) . .
O32 C31 C32 114.2(10) . .
C22 C23 C23 120.0(6) . 28_445
C22 C23 H23 120.0 . .
C23 C23 H23 120.0 28_445 .
C22 C24 C24 119.5(6) . 28_445
C22 C24 H24 120.2 . .
C24 C24 H24 120.2 28_445 .
C53 O53 C58 116(2) . .
O53 C58 H58A 109.5 . .
O53 C58 H58B 109.5 . .
H58A C58 H58B 109.5 . .
O53 C58 H58C 109.5 . .
H58A C58 H58C 109.5 . .
H58B C58 H58C 109.5 . .
C32 C37B C36B 119(2) . .
C32 C37B H37B 120.3 . .
C36B C37B H37B 120.3 . .
C35 C34B C33B 118.2(18) . .
C35 C34B H34B 120.9 . .
C33B C34B H34B 120.9 . .
C34A C33A C32 121(3) . .
C34A C33A O33A 121(2) . .
C32 C33A O33A 118(3) . .
C35 C36B C37B 118(2) . .
C35 C36B H36B 121.1 . .
C37B C36B H36B 121.1 . .
C35 C34A C33A 127(3) . .
C35 C34A H34A 116.6 . .
C33A C34A H34A 116.6 . .
O33B C33B C32 120(2) . .
O33B C33B C34B 119.5(17) . .
C32 C33B C34B 119.9(17) . .
C32 C37A C36A 122(3) . .
C32 C37A H37A 119.2 . .
C36A C37A H37A 119.2 . .
C37A C36A C35 124(3) . .
C37A C36A H36A 118.0 . .
C35 C36A H36A 118.0 . .
C33B O33B C38B 121(2) . .
C33A O33A C38A 124(3) . .
C66A C67A C62 117.4(19) . .
C66A C67A H67A 121.3 . .
C62 C67A H67A 121.3 . .
C65 C66A C67A 122.9(19) . .
C65 C66A H66A 118.5 . .
C67A C66A H66A 118.5 . .
C62 C67B C66B 125(3) . .
C62 C67B H67B 117.3 . .
C66B C67B H67B 117.3 . .
C63A C64A C65 118.5(19) . .
C63A C64A H64A 120.7 . .
C65 C64A H64A 120.7 . .
O63B C63B C64B 123(2) . .
O63B C63B C62 119(3) . .
C64B C63B C62 118(2) . .
C65 C66B C67B 117(3) . .
C65 C66B H66B 121.7 . .
C67B C66B H66B 121.7 . .
C65 C64B C63B 124(3) . .
C65 C64B H64B 117.9 . .
C63B C64B H64B 117.9 . .
O63A C63A C64A 124(2) . .
O63A C63A C62 114(2) . .
C64A C63A C62 122.1(19) . .
C63B O63B C68B 121(3) . .
C63A O63A C68A 119(3) . .
C76A C77A C72 122(2) . .
C76A C77A H77A 119.1 . .
C72 C77A H77A 119.1 . .
C77A C76A C75 119(2) . .
C77A C76A H76A 120.6 . .
C75 C76A H76A 120.6 . .
C75 C74A C73A 121(2) . .
C75 C74A H74A 119.4 . .
C73A C74A H74A 119.4 . .
O73A C73A C72 125(2) . .
O73A C73A C74A 117(2) . .
C72 C73A C74A 118(2) . .
C73A O73A C78A 128(3) . .
C75 C74B C73B 123(4) . .
C75 C74B H74B 118.3 . .
C73B C74B H74B 118.3 . .
C77B C76B C75 125(4) . .
C77B C76B H76B 117.3 . .
C75 C76B H76B 117.3 . .
C74B C73B C72 127(4) . .
C74B C73B O73B 121(3) . .
C72 C73B O73B 112(4) . .
C73B O73B C78B 126(3) . .
C72 C77B C76B 124(4) . .
C72 C77B H77B 118.1 . .
C76B C77B H77B 118.1 . .
O73B C78B H7B1 109.5 . .
O73B C78B H7B2 109.5 . .
H7B1 C78B H7B2 109.5 . .
O73B C78B H7B3 109.5 . .
H7B1 C78B H7B3 109.5 . .
H7B2 C78B H7B3 109.5 . .
O33B C38B H3B1 109.5 . .
O33B C38B H3B2 109.5 . .
H3B1 C38B H3B2 109.5 . .
O33B C38B H3B3 109.5 . .
H3B1 C38B H3B3 109.5 . .
H3B2 C38B H3B3 109.5 . .
O63B C68B H6B1 109.5 . .
O63B C68B H6B2 109.5 . .
H6B1 C68B H6B2 109.5 . .
O63B C68B H6B3 109.5 . .
H6B1 C68B H6B3 109.5 . .
H6B2 C68B H6B3 109.5 . .
O73A C78A H7A1 109.5 . .
O73A C78A H7A2 109.5 . .
H7A1 C78A H7A2 109.5 . .
O73A C78A H7A3 109.5 . .
H7A1 C78A H7A3 109.5 . .
H7A2 C78A H7A3 109.5 . .
O33A C38A H3A1 109.5 . .
O33A C38A H3A2 109.5 . .
H3A1 C38A H3A2 109.5 . .
O33A C38A H3A3 109.5 . .
H3A1 C38A H3A3 109.5 . .
H3A2 C38A H3A3 109.5 . .

loop_
_geom_bond_atom_site_label_1
_geom_bond_atom_site_label_2
_geom_bond_distance
_geom_bond_site_symmetry_2
C68A O63A 1.47(3) .
C68A H6A1 0.9600 .
C68A H6A2 0.9600 .
C68A H6A3 0.9600 .
Zn1 O71 1.892(9) .
Zn1 O31 1.949(8) .
Zn1 O1 1.951(5) .
Zn1 O21 1.973(6) .
Zn2 O72 1.875(10) .
Zn2 O51 1.930(8) .
Zn2 O1 1.958(5) .
Zn2 O12 1.978(6) .
Zn3 O52 1.896(8) .
Zn3 O22 1.911(6) .
Zn3 O1 1.932(5) .
Zn3 O61 1.942(8) .
Zn4 O32 1.905(8) .
Zn4 O11 1.916(6) .
Zn4 O1 1.931(5) .
Zn4 O62 1.944(8) .
O72 C71 1.43(2) .
O71 C71 1.220(18) .
O61 C61 1.254(15) .
O62 C61 1.259(15) .
O52 C51 1.304(15) .
O51 C51 1.251(15) .
O11 C11 1.296(13) .
O12 C11 1.260(12) .
O22 C21 1.287(12) .
O21 C21 1.273(12) .
O31 C31 1.272(14) .
O32 C31 1.275(14) .
C71 C72 1.54(2) .
C72 C77B 1.31(2) .
C72 C73B 1.31(2) .
C72 C77A 1.40(2) .
C72 C73A 1.40(2) .
C75 C74B 1.29(2) .
C75 C76B 1.32(2) .
C75 C76A 1.40(2) .
C75 C74A 1.40(2) .
C75 C85 1.495(19) .
C85 C84 1.369(18) .
C85 C86 1.412(17) .
C86 C81 1.376(18) 40_445
C86 H86 0.9300 .
C84 C83 1.364(18) .
C84 H84 0.9300 .
C83 C82 1.426(18) 40_445
C83 C65 1.462(18) 30_445
C65 C66B 1.38(2) .
C65 C64B 1.38(2) .
C65 C66A 1.400(18) .
C65 C64A 1.400(18) .
C65 C83 1.462(18) 36_454
C62 C67B 1.38(2) .
C62 C63B 1.39(2) .
C62 C63A 1.402(17) .
C62 C67A 1.406(18) .
C62 C61 1.482(16) .
C51 C52 1.528(16) .
C52 C53 1.304(15) .
C52 C57 1.305(16) .
C57 C56 1.330(15) .
C57 H57 0.9300 .
C56 C55 1.299(16) .
C56 H56 0.9300 .
C55 C54 1.288(16) .
C55 C81 1.462(17) .
C54 C53 1.347(15) .
C54 H54 0.9300 .
C53 O53 1.44(3) .
C81 C86 1.376(18) 15_455
C81 C82 1.396(18) .
C82 C83 1.426(18) 15_455
C82 H82 0.9300 .
C11 C12 1.500(11) .
C12 C17 1.295(17) .
C12 C13 1.346(17) .
C13 C14 1.404(16) .
C13 H13 0.9300 .
C14 C15 1.391(19) .
C14 H14 0.9300 .
C15 C16 1.326(18) .
C15 C15 1.485(19) 26_454
C16 C17 1.353(15) .
C16 H16 0.9300 .
C17 H17 0.9300 .
C21 C22 1.499(11) .
C22 C23 1.370(15) .
C22 C24 1.384(15) .
C42 C41 1.355(18) 9
C42 C41 1.401(17) .
C42 H42 0.9300 .
C41 C42 1.355(18) 5
C41 C35 1.495(17) .
C35 C34A 1.30(2) .
C35 C36A 1.35(2) .
C35 C34B 1.394(18) .
C35 C36B 1.419(19) .
C32 C33A 1.33(2) .
C32 C37A 1.33(2) .
C32 C33B 1.404(17) .
C32 C37B 1.419(18) .
C32 C31 1.515(16) .
C23 C23 1.418(19) 28_445
C23 H23 0.9300 .
C24 C24 1.42(2) 28_445
C24 H24 0.9300 .
O53 C58 1.77(4) .
C58 H58A 0.9600 .
C58 H58B 0.9600 .
C58 H58C 0.9600 .
C37B C36B 1.431(19) .
C37B H37B 0.9300 .
C34B C33B 1.432(18) .
C34B H34B 0.9300 .
C33A C34A 1.32(2) .
C33A O33A 1.35(3) .
C36B H36B 0.9300 .
C34A H34A 0.9300 .
C33B O33B 1.34(2) .
C37A C36A 1.34(2) .
C37A H37A 0.9300 .
C36A H36A 0.9300 .
O33B C38B 1.51(2) .
O33A C38A 1.45(3) .
C67A C66A 1.402(18) .
C67A H67A 0.9300 .
C66A H66A 0.9300 .
C67B C66B 1.39(2) .
C67B H67B 0.9300 .
C64A C63A 1.396(18) .
C64A H64A 0.9300 .
C63B O63B 1.34(2) .
C63B C64B 1.39(2) .
C66B H66B 0.9300 .
C64B H64B 0.9300 .
C63A O63A 1.38(2) .
O63B C68B 1.46(3) .
C77A C76A 1.39(2) .
C77A H77A 0.9300 .
C76A H76A 0.9300 .
C74A C73A 1.412(19) .
C74A H74A 0.9300 .
C73A O73A 1.34(2) .
O73A C78A 1.42(2) .
C74B C73B 1.30(2) .
C74B H74B 0.9300 .
C76B C77B 1.31(2) .
C76B H76B 0.9300 .
C73B O73B 1.32(3) .
O73B C78B 1.45(3) .
C77B H77B 0.9300 .
C78B H7B1 0.9600 .
C78B H7B2 0.9600 .
C78B H7B3 0.9600 .
C38B H3B1 0.9600 .
C38B H3B2 0.9600 .
C38B H3B3 0.9600 .
C68B H6B1 0.9600 .
C68B H6B2 0.9600 .
C68B H6B3 0.9600 .
C78A H7A1 0.9600 .
C78A H7A2 0.9600 .
C78A H7A3 0.9600 .
C38A H3A1 0.9600 .
C38A H3A2 0.9600 .
C38A H3A3 0.9600 .
